data_2311633
loop_
_publ_author_name
'Solovyov, Leonid A.'
'Fedorov, Alexandr S.'
'Kuzubov, Aleksandr A.'

_publ_section_title
;
 Complete crystal structure of decafluorocyclohex-1-ene at 4.2&#x2005;K
 from original neutron diffraction data.
;
_publ_section_keywords
;
?
;
_journal_coeditor_code KD5073
_journal_issue 'Pt 2'
_journal_name_full 'Acta crystallographica Section B, Structural science, crystal engineering and materials'
_journal_page_first 395
_journal_page_last 397
_journal_paper_doi 10.1107/S2052520613031028
_journal_volume 70
_journal_year 2014
_chemical_formula_sum 'C6 F10'
_chemical_formula_weight 262.06
_space_group_IT_number 14
_space_group_name_Hall '-P 2yn'
_space_group_name_H-M_alt 'P 1 21/n 1'
_symmetry_cell_setting monoclinic
_symmetry_space_group_name_Hall '-P 2yn'
_symmetry_space_group_name_H-M 'P 1 21/n 1'
_audit_update_record
;
2013-12-17 # Formatted by IUCr publCIF

;
_cell_angle_alpha 90.000000
_cell_angle_beta 113.408(3)
_cell_angle_gamma 90.000000
_cell_formula_units_Z 4
_cell_length_a 11.9302(18)
_cell_length_b 7.2371(11)
_cell_length_c 9.6574(14)
_cell_measurement_temperature 4.2
_cell_volume 765.2(2)
_computing_structure_refinement
;
Powder diffraction, Derivative Difference Method (DDM)
L.A. Solovyov, J. Appl. Cryst. 37 (2004) 743
;
_diffrn_ambient_temperature 4.2
_diffrn_measurement_device_type D1A
_diffrn_radiation_probe neutron
_diffrn_radiation_type neutron
_exptl_crystal_density_diffrn 2.2755
_pd_block_id profile
_pd_char_colour white
_pd_meas_2theta_range_inc 0.0500
_pd_meas_2theta_range_max 53.9500
_pd_meas_2theta_range_min 10.0000
_pd_proc_ls_prof_R_factor 0.023
_pd_proc_ls_prof_wR_expected 0.02402
_pd_proc_ls_prof_wR_factor 0.02619
_pd_proc_number_of_points 880
_refine_ls_goodness_of_fit_all 1.09056
_refine_ls_matrix_type full
_refine_ls_number_parameters 15
_refine_ls_number_restraints 0
_refine_ls_R_factor_all 0.01249
_refine_ls_R_I_factor 0.01577
_refine_ls_shift/su_max 0.00369
_cod_data_source_file kd5073sup1.cif
_cod_data_source_block I
_cod_original_cell_volume 765.20(20)
_cod_original_sg_symbol_Hall '-P 2yn     '
_cod_original_sg_symbol_H-M 'P 1 21/n 1   '
_cod_original_formula_sum 'C6 F10 '
_cod_database_code 2311633
_publcif_datablock.id {30e63488-71df-4cc6-943f-2faebcecf88c}

_publcif_info_exptl_table_max_cols 4
_publcif_info_exptl_table_use_headnotes n

loop_
_symmetry_equiv_pos_site_id
_symmetry_equiv_pos_as_xyz
1 'x, y, z'
2 '1/2-x, 1/2+y, 1/2-z'
3 '-x, -y, -z'
4 '1/2+x, 1/2-y, 1/2+z'

loop_
_atom_site_label
_atom_site_type_symbol
_atom_site_fract_x
_atom_site_fract_y
_atom_site_fract_z
_atom_site_U_iso_or_equiv
_atom_site_occupancy
_atom_site_adp_type
_atom_site_refinement_flags
_atom_site_disorder_group
C1 C 0.28017 0.31597 0.03928 0.0117(23) 0.5613(36) Uiso G A
C2 C 0.21245 0.48241 -0.05893 0.0117(23) 0.5613(36) Uiso G A
C3 C 0.30225 0.64368 -0.04860 0.0117(23) 0.5613(36) Uiso G A
C4 C 0.39367 0.67412 0.10920 0.0117(23) 0.5613(36) Uiso G A
C5 C 0.35140 0.37295 0.20749 0.0117(23) 0.5613(36) Uiso G A
C6 C 0.41518 0.55498 0.22272 0.0117(23) 0.5613(36) Uiso G A
F1 F 0.45731 0.83080 0.12841 0.0235(15) 0.5613(36) Uiso G A
F2 F 0.36231 0.60485 -0.14047 0.0235(15) 0.5613(36) Uiso G A
F3 F 0.23645 0.80149 -0.10200 0.0235(15) 0.5613(36) Uiso G A
F4 F 0.15444 0.42784 -0.20460 0.0235(15) 0.5613(36) Uiso G A
F5 F 0.12714 0.54334 -0.00821 0.0235(15) 0.5613(36) Uiso G A
F6 F 0.49917 0.59075 0.36072 0.0235(15) 0.5613(36) Uiso G A
F7 F 0.27043 0.38048 0.27693 0.0235(15) 0.5613(36) Uiso G A
F8 F 0.43454 0.23834 0.27830 0.0235(15) 0.5613(36) Uiso G A
F9 F 0.36179 0.25022 -0.01606 0.0235(15) 0.5613(36) Uiso G A
F10 F 0.19961 0.17950 0.02990 0.0235(15) 0.5613(36) Uiso G A
C11 C 0.85045 0.15282 0.68327 0.0117(23) 0.4387(36) Uiso G B
C12 C 0.77404 0.18367 0.51310 0.0117(23) 0.4387(36) Uiso G B
C13 C 0.70225 0.00616 0.43667 0.0117(23) 0.4387(36) Uiso G B
C14 C 0.77945 -0.16442 0.48557 0.0117(23) 0.4387(36) Uiso G B
C15 C 0.94052 -0.01268 0.71026 0.0117(23) 0.4387(36) Uiso G B
C16 C 0.88399 -0.17348 0.60838 0.0117(23) 0.4387(36) Uiso G B
F11 F 0.73521 -0.31193 0.39749 0.0235(15) 0.4387(36) Uiso G B
F12 F 0.60120 -0.00999 0.47156 0.0235(15) 0.4387(36) Uiso G B
F13 F 0.66080 0.02618 0.28409 0.0235(15) 0.4387(36) Uiso G B
F14 F 0.85208 0.22791 0.44611 0.0235(15) 0.4387(36) Uiso G B
F15 F 0.69531 0.32562 0.49376 0.0235(15) 0.4387(36) Uiso G B
F16 F 0.94857 -0.32991 0.64663 0.0235(15) 0.4387(36) Uiso G B
F17 F 1.04159 0.04708 0.68716 0.0235(15) 0.4387(36) Uiso G B
F18 F 0.98065 -0.06532 0.85764 0.0235(15) 0.4387(36) Uiso G B
F19 F 0.77290 0.11453 0.75235 0.0235(15) 0.4387(36) Uiso G B
F110 F 0.91347 0.30880 0.74460 0.0235(15) 0.4387(36) Uiso G B

loop_
_atom_type_symbol
_atom_type_scat_length_neutron
_atom_type_scat_source
C 0.66300
;
X-Ray Form Factor, C Attenuation and Scattering Tables (version 2.1).
NIST, Gaithersburg, MD.
;
F 0.57000
;
X-Ray Form Factor, C Attenuation and Scattering Tables (version 2.1).
NIST, Gaithersburg, MD.
;

loop_
_diffrn_radiation_wavelength
_diffrn_radiation_wavelength_wt
1.9090 1.0000

loop_
_geom_angle_atom_site_label_1
_geom_angle_atom_site_label_2
_geom_angle_atom_site_label_3
_geom_angle
C2 C1 C5 111.38
C2 C1 F9 108.67
C2 C1 F10 109.56
C5 C1 F9 108.52
C5 C1 F10 109.91
F9 C1 F10 108.74
C1 C2 C3 111.45
C1 C2 F4 109.88
C1 C2 F5 108.18
C3 C2 F4 109.84
C3 C2 F5 108.60
F4 C2 F5 108.83
C2 C3 C4 112.09
C2 C3 F2 108.89
C2 C3 F3 108.64
C4 C3 F2 109.90
C4 C3 F3 109.98
F2 C3 F3 107.21
C3 C4 C6 123.98
C3 C4 F1 114.78
C6 C4 F1 121.23
C1 C5 C6 112.67
C1 C5 F7 108.69
C1 C5 F8 108.78
C6 C5 F7 109.35
C6 C5 F8 110.36
F7 C5 F8 106.81
C4 C6 C5 124.14
C4 C6 F6 121.24
C5 C6 F6 114.59
C12 C11 C15 111.62
C12 C11 F19 108.08
C12 C11 F110 110.01
C15 C11 F19 108.70
C15 C11 F110 109.92
F19 C11 F110 108.43
C11 C12 C13 111.40
C11 C12 F14 108.26
C11 C12 F15 109.65
C13 C12 F14 109.03
C13 C12 F15 109.79
F14 C12 F15 108.65
C12 C13 C14 112.29
C12 C13 F12 109.09
C12 C13 F13 108.91
C14 C13 F12 109.38
C14 C13 F13 109.79
F12 C13 F13 107.26
C13 C14 C16 124.40
C13 C14 F11 114.23
C16 C14 F11 121.33
C11 C15 C16 112.32
C11 C15 F17 108.65
C11 C15 F18 108.67
C16 C15 F17 110.12
C16 C15 F18 109.78
F17 C15 F18 107.15
C14 C16 C15 124.16
C14 C16 F16 121.10
C15 C16 F16 114.73

loop_
_geom_bond_atom_site_label_1
_geom_bond_atom_site_label_2
_geom_bond_distance
C1 C2 1.549
C1 C5 1.562
C1 F9 1.369
C1 F10 1.357
C2 C1 1.549
C2 C3 1.560
C2 F4 1.356
C2 F5 1.368
C3 C2 1.560
C3 C4 1.502
C3 F2 1.381
C3 F3 1.365
C4 C3 1.502
C4 C6 1.341
C4 F1 1.338
C5 C1 1.562
C5 C6 1.502
C5 F7 1.382
C5 F8 1.365
C6 C4 1.341
C6 C5 1.502
C6 F6 1.338
C11 C12 1.550
C11 C15 1.562
C11 F19 1.371
C11 F110 1.358
C12 C11 1.550
C12 C13 1.563
C12 F14 1.368
C12 F15 1.359
C13 C12 1.563
C13 C14 1.499
C13 F12 1.375
C13 F13 1.367
C14 C13 1.499
C14 C16 1.339
C14 F11 1.338
C15 C11 1.562
C15 C16 1.501
C15 F17 1.380
C15 F18 1.366
C16 C14 1.339
C16 C15 1.501
C16 F16 1.339

loop_
_publcif_info_tables.block_id
_publcif_info_tables.reference_item
{30e63488-71df-4cc6-943f-2faebcecf88c} '_publcif_info_datablock.publ_exptl'

loop_
_publcif_info_datablock.id
_publcif_info_datablock.publ_exptl
_publcif_info_datablock.publ_geom
_publcif_info_datablock.structure
{30e63488-71df-4cc6-943f-2faebcecf88c} y y y

loop_
_publcif_info_cif.paper_type
CB
